data_4316220
loop_
_publ_author_name
'Araminta E. W. Ledger'
'Aitor Moreno'
'Charles E. Ellul'
'Mary F. Mahon'
'Paul S. Pregosin'
'Michael K. Whittlesey'
'Jonathan M. J. Williams'

_publ_section_title
;
 Pincer Phosphine Complexes of Ruthenium: Formation of Ru(P-O-P)(PPh3)HCl
 (P-O-P = xantphos, DPEphos, (Ph2PCH2CH2)2O) and Ru(dppf)(PPh3)HCl and
 Characterization of Cationic Dioxygen, Dihydrogen, Dinitrogen, and Arene
 Coordinated Phosphine Products
;
_journal_name_full 'Inorganic Chemistry'
_journal_page_first 7244
_journal_page_last 7256
_journal_paper_doi 10.1021/ic100438d
_journal_volume 49
_journal_year 2010
_chemical_formula_sum 'C89.5 H61 B Cl F24 O3 P3 Ru'
_chemical_formula_weight 1880.62
_chemical_name_systematic
;
 ?
;
_space_group_IT_number 14
_symmetry_cell_setting monoclinic
_symmetry_space_group_name_Hall '-P 2yab'
_symmetry_space_group_name_H-M 'P 1 21/a 1'
_atom_sites_solution_hydrogens geom
_atom_sites_solution_primary direct
_atom_sites_solution_secondary difmap
_audit_creation_method SHELXL-97
_cell_angle_alpha 90.00
_cell_angle_beta 97.14
_cell_angle_gamma 90.00
_cell_formula_units_Z 4
_cell_length_a 13.2770(1)
_cell_length_b 40.2040(4)
_cell_length_c 17.2050(2)
_cell_measurement_reflns_used 122700
_cell_measurement_temperature 150(2)
_cell_measurement_theta_max 25.028
_cell_measurement_theta_min 2.910
_cell_volume 9112.61(16)
_computing_cell_refinement 'HKL Scalepack (Otwinowski & Minor 1997)'
_computing_data_collection 'Collect (Bruker AXS BV 1997-2004)'
_computing_data_reduction 'Denzo & Scalepack (Otwinowski, Minor 1997)'
_computing_molecular_graphics 'ORTEX (P.McArdle 1995)'
_computing_publication_material 'SHELXL-97/2 (Sheldrick 1997)'
_computing_structure_refinement 'SHELXL-97/2 (Sheldrick 1997)'
_computing_structure_solution 'SHELXS-97 (Sheldrick 1990)'
_diffrn_ambient_temperature 150(2)
_diffrn_measured_fraction_theta_full 0.996
_diffrn_measured_fraction_theta_max 0.996
_diffrn_measurement_device_type '95mm CCD camera on \k-goniostat'
_diffrn_measurement_method CCD
_diffrn_radiation_monochromator 'horizonally mounted graphite crystal'
_diffrn_radiation_source 'fine-focus sealed tube'
_diffrn_radiation_type MoK\a
_diffrn_radiation_wavelength 0.71073
_diffrn_reflns_av_R_equivalents 0.1394
_diffrn_reflns_av_sigmaI/netI 0.0820
_diffrn_reflns_limit_h_max 15
_diffrn_reflns_limit_h_min -15
_diffrn_reflns_limit_k_max 47
_diffrn_reflns_limit_k_min -47
_diffrn_reflns_limit_l_max 20
_diffrn_reflns_limit_l_min -20
_diffrn_reflns_number 126839
_diffrn_reflns_theta_full 25.00
_diffrn_reflns_theta_max 25.00
_diffrn_reflns_theta_min 3.52
_exptl_absorpt_coefficient_mu 0.349
_exptl_absorpt_correction_T_max 0.973
_exptl_absorpt_correction_T_min 0.868
_exptl_absorpt_correction_type multi-scan
_exptl_absorpt_process_details
;
multi-scan from symmetry-related measurements 
 Sortav (Blessing 1995)
;
_exptl_crystal_density_diffrn 1.371
_exptl_crystal_density_method 'not measured'
_exptl_crystal_F_000 3796
_exptl_crystal_size_max 0.30
_exptl_crystal_size_mid 0.15
_exptl_crystal_size_min 0.05
_refine_diff_density_max 0.854
_refine_diff_density_min -0.704
_refine_diff_density_rms 0.146
_refine_ls_extinction_coef 0.0017(3)
_refine_ls_extinction_expression Fc^*^=kFc[1+0.001xFc^2^\l^3^/sin(2\q)]^-1/4^
_refine_ls_extinction_method SHELXL
_refine_ls_goodness_of_fit_ref 1.110
_refine_ls_hydrogen_treatment mixed
_refine_ls_matrix_type full
_refine_ls_number_parameters 1172
_refine_ls_number_reflns 15997
_refine_ls_number_restraints 199
_refine_ls_restrained_S_all 1.125
_refine_ls_R_factor_all 0.1470
_refine_ls_R_factor_gt 0.0963
_refine_ls_shift/su_max 0.001
_refine_ls_shift/su_mean 0.000
_refine_ls_structure_factor_coef Fsqd
_refine_ls_weighting_details 'calc w=1/[\s^2^(Fo^2^)+(0.1162P)^2^+23.7270P] where P=(Fo^2^+2Fc^2^)/3'
_refine_ls_weighting_scheme calc
_refine_ls_wR_factor_gt 0.2347
_refine_ls_wR_factor_ref 0.2625
_reflns_number_gt 10693
_reflns_number_total 15997
_reflns_threshold_expression >2sigma(I)
_cod_data_source_file ic100438d_si_001_5.cif
_cod_data_source_block k09mkw11
_cod_depositor_comments
;
The following automatic conversions were performed:

'_symmetry_cell_setting' value 'Monoclinic' changed to 'monoclinic'
according to the built-in table from CIF Core dictionary named
'cif_core.dic' version 2.4.1 from 2010-06-29.

Automatic conversion script
Id: cif_fix_values 1646 2011-03-28 12:23:43Z adriana 
;
_cod_original_cell_volume 9112.55(16)
_cod_original_formula_sum 'C89.50 H61 B Cl F24 O3 P3 Ru'
_cod_database_code 4316220

loop_
_symmetry_equiv_pos_as_xyz
'x, y, z'
'-x+1/2, y+1/2, -z'
'-x, -y, -z'
'x-1/2, -y-1/2, z'

loop_
_atom_site_label
_atom_site_type_symbol
_atom_site_fract_x
_atom_site_fract_y
_atom_site_fract_z
_atom_site_U_iso_or_equiv
_atom_site_adp_type
_atom_site_occupancy
_atom_site_symmetry_multiplicity
_atom_site_calc_flag
_atom_site_refinement_flags
_atom_site_disorder_assembly
_atom_site_disorder_group
Ru1 Ru 0.92771(4) 0.350579(13) 0.62221(3) 0.0426(2) Uani 1 1 d D C .
P1 P 0.81129(15) 0.35399(5) 0.71334(12) 0.0524(5) Uani 1 1 d . . .
P2 P 0.89910(13) 0.36872(4) 0.49153(10) 0.0411(4) Uani 1 1 d . . .
P3 P 1.05401(14) 0.38577(4) 0.67399(11) 0.0442(4) Uani 1 1 d . . .
H1 H 0.865(4) 0.3837(8) 0.597(3) 0.037(16) Uiso 1 1 d D . .
F1 F 0.3759(5) 0.46847(18) 0.7146(4) 0.121(2) Uani 1 1 d . . .
F2 F 0.3385(5) 0.44993(16) 0.8241(5) 0.142(3) Uani 1 1 d . . .
F3 F 0.2907(4) 0.49728(14) 0.7847(3) 0.0864(15) Uani 1 1 d . . .
F4 F 0.7322(8) 0.4489(3) 0.9612(5) 0.209(6) Uani 1 1 d . . .
F5 F 0.6244(5) 0.45561(17) 1.0382(4) 0.124(2) Uani 1 1 d . . .
F6 F 0.7340(7) 0.4912(2) 1.0358(5) 0.164(4) Uani 1 1 d . . .
F7 F 0.9517(5) 0.51541(18) 0.7907(7) 0.165(4) Uani 1 1 d . . .
F8 F 1.0543(6) 0.5518(2) 0.7705(6) 0.161(4) Uani 1 1 d . . .
F9 F 1.0422(7) 0.5367(3) 0.8794(5) 0.198(5) Uani 1 1 d . . .
F10 F 0.8400(4) 0.68166(12) 0.7980(3) 0.0887(16) Uani 1 1 d . . .
F11 F 0.8848(5) 0.67482(14) 0.9186(3) 0.1052(19) Uani 1 1 d . . .
F12 F 0.9914(5) 0.66806(15) 0.8361(5) 0.127(3) Uani 1 1 d . . .
F13 F 0.2051(4) 0.60806(17) 0.8919(5) 0.124(3) Uani 1 1 d . . .
F14 F 0.2429(5) 0.6184(3) 0.7819(4) 0.197(5) Uani 1 1 d . . .
F15 F 0.2355(4) 0.65630(15) 0.8637(4) 0.1053(19) Uani 1 1 d . . .
F16 F 0.5187(7) 0.6636(2) 1.0919(5) 0.082(3) Uani 0.55 1 d PDU A 1
F17 F 0.5012(8) 0.6135(3) 1.1191(5) 0.111(4) Uani 0.55 1 d PDU A 1
F18 F 0.6425(5) 0.6309(3) 1.0950(5) 0.091(3) Uani 0.55 1 d PDU A 1
F19 F 0.6076(10) 0.5394(3) 0.4555(4) 0.105(4) Uani 0.50 1 d PDU B 1
F20 F 0.5780(10) 0.5095(2) 0.5514(7) 0.109(4) Uani 0.50 1 d PDU B 1
F21 F 0.7252(6) 0.5284(3) 0.5472(7) 0.099(4) Uani 0.50 1 d PDU B 1
F22 F 0.4448(5) 0.64687(15) 0.5008(3) 0.107(2) Uani 1 1 d . . .
F23 F 0.5598(5) 0.67206(13) 0.5733(4) 0.104(2) Uani 1 1 d . . .
F24 F 0.4222(4) 0.66124(15) 0.6163(3) 0.0983(19) Uani 1 1 d . . .
F16A F 0.4837(9) 0.6475(3) 1.1141(7) 0.098(5) Uiso 0.45 1 d PD A 2
F17A F 0.5957(10) 0.6101(3) 1.1116(8) 0.108(5) Uiso 0.45 1 d PD A 2
F18A F 0.6166(9) 0.6572(3) 1.0622(9) 0.124(5) Uiso 0.45 1 d PD A 2
F19A F 0.6878(8) 0.5517(2) 0.4815(6) 0.092(3) Uani 0.50 1 d PDU B 2
F20A F 0.5519(7) 0.5250(3) 0.4815(6) 0.091(4) Uani 0.50 1 d PDU B 2
F21A F 0.6810(8) 0.5118(2) 0.5606(6) 0.082(3) Uani 0.50 1 d PDU B 2
O1 O 0.8099(4) 0.31383(11) 0.5697(3) 0.0466(11) Uani 1 1 d . . .
O2 O 1.0001(4) 0.31047(12) 0.6708(3) 0.0640(14) Uani 1 1 d . . .
O3 O 1.0255(4) 0.31561(12) 0.5919(3) 0.0546(13) Uani 1 1 d . C .
C1 C 0.7181(6) 0.32183(18) 0.6777(4) 0.0505(18) Uiso 1 1 d . C .
C2 C 0.6414(6) 0.31271(19) 0.7228(5) 0.060(2) Uiso 1 1 d . . .
H2 H 0.6332 0.3241 0.7699 0.071 Uiso 1 1 calc R C .
C3 C 0.5783(6) 0.2868(2) 0.6967(6) 0.071(2) Uani 1 1 d . C .
H3 H 0.5259 0.2803 0.7265 0.086 Uiso 1 1 calc R . .
C4 C 0.5892(7) 0.2696(2) 0.6273(6) 0.070(2) Uani 1 1 d . . .
H4 H 0.5433 0.2522 0.6100 0.085 Uiso 1 1 calc R C .
C5 C 0.6684(6) 0.27800(18) 0.5833(5) 0.059(2) Uani 1 1 d . C .
C6 C 0.6914(8) 0.2583(2) 0.5125(5) 0.080(3) Uani 1 1 d . . .
C7 C 0.7381(7) 0.28203(18) 0.4583(5) 0.062(2) Uani 1 1 d . C .
C8 C 0.7297(7) 0.2786(2) 0.3761(5) 0.069(2) Uani 1 1 d . . .
H8 H 0.6925 0.2604 0.3519 0.083 Uiso 1 1 calc R C .
C9 C 0.7726(7) 0.3003(2) 0.3313(5) 0.070(2) Uani 1 1 d . C .
H9 H 0.7672 0.2968 0.2763 0.084 Uiso 1 1 calc R . .
C10 C 0.8247(6) 0.32759(19) 0.3641(4) 0.057(2) Uani 1 1 d . . .
H10 H 0.8519 0.3433 0.3311 0.068 Uiso 1 1 calc R C .
C11 C 0.8378(5) 0.33226(16) 0.4445(4) 0.0431(16) Uani 1 1 d . C .
C12 C 0.7939(5) 0.30946(17) 0.4891(4) 0.0481(17) Uani 1 1 d . C .
C13 C 0.7296(5) 0.30432(17) 0.6111(5) 0.0522(18) Uani 1 1 d . C .
C14 C 0.7728(14) 0.2323(3) 0.5395(8) 0.166(8) Uani 1 1 d . C .
H14A H 0.7887 0.2194 0.4943 0.248 Uiso 1 1 calc R . .
H14B H 0.7475 0.2174 0.5777 0.248 Uiso 1 1 calc R . .
H14C H 0.8342 0.2436 0.5638 0.248 Uiso 1 1 calc R . .
C15 C 0.5922(12) 0.2423(3) 0.4692(7) 0.152(7) Uani 1 1 d . C .
H15A H 0.6064 0.2329 0.4191 0.227 Uiso 1 1 calc R . .
H15B H 0.5395 0.2594 0.4596 0.227 Uiso 1 1 calc R . .
H15C H 0.5687 0.2246 0.5017 0.227 Uiso 1 1 calc R . .
C16 C 0.8410(14) 0.3461(4) 0.8138(6) 0.056(5) Uani 0.50 1 d PGU C 2
C17 C 0.8239(12) 0.3668(3) 0.8755(8) 0.070(5) Uani 0.50 1 d PGU C 2
H17 H 0.7949 0.3882 0.8651 0.085 Uiso 0.50 1 calc PR C 2
C18 C 0.8492(12) 0.3563(4) 0.9524(7) 0.092(7) Uani 0.50 1 d PGU C 2
H18 H 0.8375 0.3704 0.9945 0.111 Uiso 0.50 1 calc PR C 2
C19 C 0.8916(13) 0.3250(4) 0.9676(7) 0.079(6) Uani 0.50 1 d PGU C 2
H19 H 0.9088 0.3178 1.0201 0.095 Uiso 0.50 1 calc PR C 2
C20 C 0.9087(14) 0.3042(3) 0.9059(9) 0.092(7) Uani 0.50 1 d PGU C 2
H20 H 0.9377 0.2828 0.9163 0.110 Uiso 0.50 1 calc PR C 2
C21 C 0.8834(14) 0.3148(4) 0.8291(8) 0.074(7) Uani 0.50 1 d PGU C 2
H21 H 0.8951 0.3006 0.7869 0.089 Uiso 0.50 1 calc PR C 2
C22 C 0.7307(9) 0.3935(2) 0.7130(5) 0.065(3) Uani 0.50 1 d PGU C 2
C23 C 0.7775(7) 0.4233(3) 0.7373(4) 0.066(3) Uani 0.50 1 d PGU C 2
H23 H 0.8473 0.4235 0.7578 0.079 Uiso 0.50 1 calc PR C 2
C24 C 0.7222(7) 0.4527(2) 0.7317(5) 0.067(3) Uani 0.50 1 d PGU C 2
H24 H 0.7542 0.4731 0.7484 0.081 Uiso 0.50 1 calc PR C 2
C25 C 0.6200(7) 0.4523(2) 0.7017(6) 0.068(3) Uani 0.50 1 d PGU C 2
H25 H 0.5822 0.4725 0.6979 0.081 Uiso 0.50 1 calc PR C 2
C26 C 0.5732(6) 0.4225(3) 0.6773(7) 0.068(3) Uani 0.50 1 d PGU C 2
H26 H 0.5034 0.4223 0.6568 0.082 Uiso 0.50 1 calc PR C 2
C27 C 0.6286(8) 0.3931(2) 0.6830(8) 0.072(8) Uani 0.50 1 d PG C 2
H27 H 0.5966 0.3727 0.6663 0.087 Uiso 0.50 1 calc PR C 2
C28 C 1.0076(4) 0.37503(12) 0.4400(3) 0.0428(16) Uani 1 1 d G C .
C29 C 1.0587(4) 0.34790(13) 0.4111(3) 0.0499(18) Uani 1 1 d G . .
H29 H 1.0337 0.3260 0.4161 0.060 Uiso 1 1 calc R C .
C30 C 1.1447(6) 0.3531(2) 0.3756(4) 0.059(2) Uani 1 1 d . C .
H30 H 1.1795 0.3345 0.3574 0.071 Uiso 1 1 calc R . .
C31 C 1.1809(6) 0.3844(2) 0.3661(5) 0.063(2) Uani 1 1 d . . .
H31 H 1.2384 0.3878 0.3392 0.076 Uiso 1 1 calc R C .
C32 C 1.1326(6) 0.4111(2) 0.3961(5) 0.066(2) Uani 1 1 d . C .
H32 H 1.1595 0.4329 0.3919 0.079 Uiso 1 1 calc R . .
C33 C 1.0470(5) 0.40690(17) 0.4318(4) 0.0498(18) Uani 1 1 d . . .
H33 H 1.0142 0.4257 0.4509 0.060 Uiso 1 1 calc R C .
C34 C 0.8139(5) 0.40272(16) 0.4581(4) 0.0451(17) Uani 1 1 d . C .
C35 C 0.8111(6) 0.41508(18) 0.3818(4) 0.0518(18) Uani 1 1 d . . .
H35 H 0.8568 0.4065 0.3483 0.062 Uiso 1 1 calc R C .
C36 C 0.7419(6) 0.43984(19) 0.3543(5) 0.061(2) Uani 1 1 d . C .
H36 H 0.7402 0.4483 0.3026 0.073 Uiso 1 1 calc R . .
C37 C 0.6759(6) 0.45178(19) 0.4038(5) 0.060(2) Uani 1 1 d . . .
H37 H 0.6291 0.4688 0.3860 0.072 Uiso 1 1 calc R C .
C38 C 0.6766(6) 0.43946(19) 0.4782(5) 0.058(2) Uani 1 1 d . C .
H38 H 0.6298 0.4478 0.5109 0.070 Uiso 1 1 calc R . .
C39 C 0.7449(5) 0.41501(17) 0.5059(5) 0.0522(18) Uani 1 1 d . . .
H39 H 0.7449 0.4066 0.5574 0.063 Uiso 1 1 calc R C .
C40 C 1.0497(6) 0.42819(17) 0.6363(4) 0.0483(17) Uani 1 1 d . C .
C41 C 1.1371(6) 0.44545(18) 0.6249(4) 0.0535(19) Uani 1 1 d . . .
H41 H 1.2006 0.4342 0.6316 0.064 Uiso 1 1 calc R C .
C42 C 1.1337(7) 0.4785(2) 0.6042(5) 0.069(2) Uani 1 1 d . C .
H42 H 1.1945 0.4898 0.5965 0.083 Uiso 1 1 calc R . .
C43 C 1.0434(8) 0.4952(2) 0.5945(6) 0.076(3) Uani 1 1 d . . .
H43 H 1.0410 0.5180 0.5806 0.092 Uiso 1 1 calc R C .
C44 C 0.9551(7) 0.4782(2) 0.6055(6) 0.081(3) Uani 1 1 d . C .
H44 H 0.8921 0.4897 0.6002 0.097 Uiso 1 1 calc R . .
C45 C 0.9580(6) 0.44515(19) 0.6237(5) 0.061(2) Uani 1 1 d . . .
H45 H 0.8965 0.4336 0.6278 0.074 Uiso 1 1 calc R C .
C46 C 1.1824(5) 0.37209(17) 0.6608(4) 0.0491(18) Uani 1 1 d . C .
C47 C 1.2041(6) 0.3617(2) 0.5880(4) 0.058(2) Uani 1 1 d . . .
H47 H 1.1503 0.3604 0.5461 0.070 Uiso 1 1 calc R C .
C48 C 1.2988(6) 0.35343(19) 0.5743(5) 0.0546(19) Uani 1 1 d . C .
H48 H 1.3108 0.3467 0.5233 0.066 Uiso 1 1 calc R . .
C49 C 1.3756(6) 0.3546(2) 0.6320(5) 0.066(2) Uani 1 1 d . . .
H49 H 1.4410 0.3468 0.6236 0.080 Uiso 1 1 calc R C .
C50 C 1.3593(7) 0.3674(3) 0.7048(6) 0.105(4) Uani 1 1 d . C .
H50 H 1.4146 0.3705 0.7449 0.126 Uiso 1 1 calc R . .
C51 C 1.2630(7) 0.3754(2) 0.7177(5) 0.072(2) Uani 1 1 d . . .
H51 H 1.2517 0.3834 0.7678 0.087 Uiso 1 1 calc R C .
C52 C 1.0645(5) 0.39268(19) 0.7783(4) 0.0497(18) Uani 1 1 d . C .
C53 C 1.0809(6) 0.3641(2) 0.8272(5) 0.059(2) Uani 1 1 d . . .
H53 H 1.0800 0.3425 0.8048 0.071 Uiso 1 1 calc R C .
C54 C 1.0979(7) 0.3681(3) 0.9077(5) 0.075(3) Uani 1 1 d . C .
H54 H 1.1086 0.3490 0.9402 0.091 Uiso 1 1 calc R . .
C55 C 1.0999(7) 0.3994(3) 0.9421(5) 0.083(3) Uani 1 1 d . . .
H55 H 1.1126 0.4018 0.9974 0.100 Uiso 1 1 calc R C .
C56 C 1.0827(7) 0.4273(3) 0.8937(5) 0.080(3) Uani 1 1 d . C .
H56 H 1.0823 0.4488 0.9165 0.096 Uiso 1 1 calc R . .
C57 C 1.0664(7) 0.4239(2) 0.8136(5) 0.067(2) Uani 1 1 d . . .
H57 H 1.0561 0.4432 0.7818 0.081 Uiso 1 1 calc R C .
C58 C 0.5851(5) 0.53747(18) 0.8391(5) 0.0513(18) Uani 1 1 d . . .
C59 C 0.4956(6) 0.52168(18) 0.8054(5) 0.0554(19) Uani 1 1 d . . .
H59 H 0.4553 0.5324 0.7632 0.066 Uiso 1 1 calc R . .
C60 C 0.4640(6) 0.49157(19) 0.8306(5) 0.058(2) Uani 1 1 d . . .
C61 C 0.5209(6) 0.4746(2) 0.8916(5) 0.064(2) Uani 1 1 d . . .
H61 H 0.4994 0.4536 0.9092 0.077 Uiso 1 1 calc R . .
C62 C 0.6108(6) 0.4894(2) 0.9260(5) 0.068(2) Uani 1 1 d . . .
C63 C 0.6403(6) 0.5202(2) 0.9003(5) 0.058(2) Uani 1 1 d . . .
H63 H 0.7009 0.5299 0.9257 0.070 Uiso 1 1 calc R . .
C64 C 0.3692(7) 0.4762(3) 0.7894(7) 0.081(3) Uani 1 1 d . . .
C65 C 0.6764(10) 0.4708(4) 0.9882(8) 0.105(4) Uani 1 1 d . . .
C66 C 0.7337(5) 0.58478(18) 0.8291(4) 0.0479(17) Uani 1 1 d . . .
C67 C 0.8083(5) 0.56114(19) 0.8210(5) 0.0556(19) Uani 1 1 d . . .
H67 H 0.7893 0.5385 0.8123 0.067 Uiso 1 1 calc R . .
C68 C 0.9119(5) 0.5701(2) 0.8255(5) 0.058(2) Uani 1 1 d . . .
C69 C 0.9405(6) 0.6022(2) 0.8331(5) 0.059(2) Uani 1 1 d . . .
H69 H 1.0098 0.6081 0.8334 0.071 Uiso 1 1 calc R . .
C70 C 0.8691(6) 0.6262(2) 0.8404(5) 0.057(2) Uani 1 1 d . . .
C71 C 0.7659(5) 0.61753(19) 0.8381(4) 0.0527(18) Uani 1 1 d . . .
H71 H 0.7173 0.6345 0.8429 0.063 Uiso 1 1 calc R . .
C72 C 0.9868(7) 0.5433(3) 0.8168(7) 0.087(3) Uani 1 1 d . . .
C73 C 0.8961(6) 0.6622(2) 0.8477(5) 0.065(2) Uani 1 1 d . . .
C74 C 0.5426(5) 0.59836(17) 0.8656(4) 0.0448(17) Uani 1 1 d . . .
C75 C 0.4397(5) 0.60445(18) 0.8388(4) 0.0507(18) Uani 1 1 d . . .
H75 H 0.4129 0.5973 0.7878 0.061 Uiso 1 1 calc R . .
C76 C 0.3767(5) 0.6206(2) 0.8848(4) 0.0523(18) Uani 1 1 d . . .
C77 C 0.4109(6) 0.6313(2) 0.9596(4) 0.061(2) Uani 1 1 d . . .
H77 H 0.3677 0.6427 0.9908 0.074 Uiso 1 1 calc R . .
C78 C 0.5106(6) 0.6246(2) 0.9870(4) 0.064(2) Uani 1 1 d . A .
C79 C 0.5740(5) 0.60889(19) 0.9405(5) 0.0552(19) Uani 1 1 d . . .
H79 H 0.6427 0.6052 0.9616 0.066 Uiso 1 1 calc R . .
C80 C 0.2663(6) 0.6252(3) 0.8532(4) 0.069(3) Uani 1 1 d . . .
C81 C 0.5450(5) 0.63357(18) 1.0685(5) 0.092(3) Uiso 1 1 d D . .
C82 C 0.5850(5) 0.58115(17) 0.7196(4) 0.0443(16) Uani 1 1 d . . .
C83 C 0.6090(5) 0.55729(18) 0.6649(5) 0.0505(18) Uani 1 1 d . . .
H83 H 0.6331 0.5362 0.6838 0.061 Uiso 1 1 calc R . .
C84 C 0.5995(5) 0.56289(19) 0.5861(5) 0.0520(19) Uani 1 1 d . B .
C85 C 0.5595(5) 0.59251(19) 0.5547(5) 0.0529(19) Uani 1 1 d . . .
H85 H 0.5510 0.5961 0.4997 0.064 Uiso 1 1 calc R . .
C86 C 0.5323(5) 0.61650(19) 0.6048(4) 0.0521(18) Uani 1 1 d . . .
C87 C 0.5454(5) 0.61118(17) 0.6856(4) 0.0472(17) Uani 1 1 d . . .
H87 H 0.5271 0.6284 0.7189 0.057 Uiso 1 1 calc R . .
C88 C 0.6276(4) 0.53747(17) 0.5316(4) 0.079(3) Uani 1 1 d D . .
C89 C 0.4903(8) 0.6491(2) 0.5740(6) 0.078(3) Uani 1 1 d . . .
C16A C 0.8518(11) 0.3347(3) 0.8134(5) 0.046(4) Uani 0.50 1 d PGU C 1
C17A C 0.8278(10) 0.3505(3) 0.8806(7) 0.055(4) Uani 0.50 1 d PGU C 1
H17A H 0.7926 0.3711 0.8766 0.067 Uiso 0.50 1 calc PR C 1
C18A C 0.8554(10) 0.3361(3) 0.9537(6) 0.065(5) Uani 0.50 1 d PGU C 1
H18A H 0.8390 0.3469 0.9996 0.078 Uiso 0.50 1 calc PR C 1
C19A C 0.9070(11) 0.3060(3) 0.9595(5) 0.067(5) Uani 0.50 1 d PGU C 1
H19A H 0.9259 0.2962 1.0094 0.081 Uiso 0.50 1 calc PR C 1
C20A C 0.9310(10) 0.2902(3) 0.8923(7) 0.064(5) Uani 0.50 1 d PGU C 1
H20A H 0.9663 0.2696 0.8963 0.077 Uiso 0.50 1 calc PR C 1
C21A C 0.9034(11) 0.3046(3) 0.8193(6) 0.048(4) Uani 0.50 1 d PGU C 1
H21A H 0.9198 0.2938 0.7734 0.058 Uiso 0.50 1 calc PR C 1
C22A C 0.7455(9) 0.39071(17) 0.7283(7) 0.057(3) Uani 0.50 1 d PGU C 1
C23A C 0.7965(8) 0.41633(19) 0.7709(7) 0.058(3) Uani 0.50 1 d PGU C 1
H23A H 0.8627 0.4127 0.7974 0.069 Uiso 0.50 1 calc PR C 1
C24A C 0.7506(7) 0.44726(17) 0.7747(5) 0.059(3) Uani 0.50 1 d PGU C 1
H24A H 0.7854 0.4648 0.8038 0.071 Uiso 0.50 1 calc PR C 1
C25A C 0.6537(6) 0.45258(17) 0.7359(5) 0.059(3) Uani 0.50 1 d PGU C 1
H25A H 0.6223 0.4737 0.7385 0.071 Uiso 0.50 1 calc PR C 1
C26A C 0.6027(8) 0.4270(2) 0.6933(7) 0.059(3) Uani 0.50 1 d PGU C 1
H26A H 0.5365 0.4306 0.6668 0.071 Uiso 0.50 1 calc PR C 1
C27A C 0.6486(9) 0.39603(19) 0.6895(8) 0.054(7) Uani 0.50 1 d PG C 1
H27A H 0.6137 0.3785 0.6604 0.065 Uiso 0.50 1 calc PR C 1
B1 B 0.6112(6) 0.57534(16) 0.8133(5) 0.051(2) Uani 1 1 d G . .

loop_
_atom_site_aniso_label
_atom_site_aniso_U_11
_atom_site_aniso_U_22
_atom_site_aniso_U_33
_atom_site_aniso_U_23
_atom_site_aniso_U_13
_atom_site_aniso_U_12
Ru1 0.0449(4) 0.0377(3) 0.0478(4) -0.0028(3) 0.0157(2) -0.0011(3)
P1 0.0493(11) 0.0591(12) 0.0513(11) -0.0013(9) 0.0157(9) -0.0035(9)
P2 0.0416(10) 0.0379(9) 0.0453(10) -0.0018(8) 0.0120(8) -0.0036(8)
P3 0.0443(11) 0.0446(10) 0.0449(10) -0.0025(8) 0.0105(8) -0.0005(8)
F1 0.088(4) 0.151(6) 0.125(5) -0.059(5) 0.022(4) -0.031(4)
F2 0.095(5) 0.100(5) 0.220(8) 0.072(5) -0.022(5) -0.041(4)
F3 0.047(3) 0.097(4) 0.114(4) 0.002(3) 0.008(3) -0.004(3)
F4 0.232(10) 0.295(12) 0.109(6) 0.081(7) 0.051(6) 0.210(10)
F5 0.125(5) 0.138(5) 0.114(5) 0.077(4) 0.030(4) 0.012(4)
F6 0.173(8) 0.164(7) 0.136(6) 0.086(6) -0.061(6) -0.034(6)
F7 0.061(4) 0.097(5) 0.342(13) -0.059(6) 0.046(6) 0.012(4)
F8 0.106(5) 0.144(6) 0.255(10) 0.030(6) 0.111(6) 0.040(5)
F9 0.172(8) 0.255(11) 0.155(7) -0.011(7) -0.027(7) 0.159(8)
F10 0.106(4) 0.070(3) 0.085(4) 0.007(3) -0.008(3) -0.017(3)
F11 0.156(6) 0.087(4) 0.074(4) -0.013(3) 0.020(4) -0.032(4)
F12 0.081(4) 0.088(4) 0.220(8) -0.018(4) 0.046(5) -0.039(3)
F13 0.044(3) 0.128(5) 0.195(7) 0.045(5) -0.004(4) -0.012(3)
F14 0.083(5) 0.414(15) 0.082(5) -0.087(7) -0.035(4) 0.123(7)
F15 0.065(3) 0.101(4) 0.148(6) 0.023(4) 0.004(3) 0.023(3)
F16 0.100(6) 0.087(6) 0.056(5) -0.025(5) -0.009(5) 0.007(5)
F17 0.124(7) 0.137(8) 0.071(5) -0.009(5) 0.009(5) -0.031(6)
F18 0.054(5) 0.150(7) 0.060(5) -0.024(5) -0.020(4) 0.015(5)
F19 0.139(8) 0.105(7) 0.070(6) -0.016(6) 0.003(6) 0.042(7)
F20 0.125(8) 0.110(7) 0.095(7) -0.037(6) 0.031(6) -0.005(7)
F21 0.090(7) 0.093(7) 0.112(8) -0.043(6) 0.006(6) 0.022(6)
F22 0.148(6) 0.103(4) 0.070(4) 0.024(3) 0.017(4) 0.045(4)
F23 0.097(4) 0.060(3) 0.164(6) 0.026(3) 0.052(4) 0.011(3)
F24 0.105(4) 0.104(4) 0.096(4) 0.034(3) 0.054(3) 0.060(3)
F19A 0.108(7) 0.082(6) 0.093(7) -0.030(5) 0.046(6) -0.009(6)
F20A 0.093(7) 0.100(7) 0.081(7) -0.035(6) 0.019(6) 0.012(6)
F21A 0.127(8) 0.067(6) 0.055(5) 0.003(5) 0.025(6) 0.056(6)
O1 0.053(3) 0.042(3) 0.047(3) 0.001(2) 0.013(2) -0.013(2)
O2 0.068(4) 0.052(3) 0.071(4) -0.002(3) 0.006(3) 0.008(3)
O3 0.060(3) 0.048(3) 0.057(3) -0.008(2) 0.012(2) 0.010(2)
C3 0.047(5) 0.078(6) 0.093(7) 0.010(5) 0.022(5) -0.007(4)
C4 0.060(5) 0.064(5) 0.087(7) 0.008(5) 0.007(5) -0.015(4)
C5 0.069(5) 0.045(4) 0.064(5) 0.005(4) 0.014(4) -0.008(4)
C6 0.128(9) 0.048(5) 0.069(6) -0.005(4) 0.028(6) -0.025(5)
C7 0.078(6) 0.041(4) 0.071(6) -0.002(4) 0.023(4) -0.010(4)
C8 0.080(6) 0.053(5) 0.075(6) -0.020(4) 0.016(5) -0.013(4)
C9 0.095(7) 0.071(6) 0.049(5) -0.015(4) 0.027(5) -0.022(5)
C10 0.070(5) 0.055(5) 0.049(5) -0.004(4) 0.018(4) -0.019(4)
C11 0.047(4) 0.037(4) 0.047(4) 0.001(3) 0.012(3) -0.004(3)
C12 0.054(4) 0.042(4) 0.050(4) -0.007(3) 0.011(3) -0.003(3)
C13 0.046(4) 0.045(4) 0.069(5) 0.010(4) 0.022(4) -0.002(3)
C14 0.31(2) 0.055(6) 0.164(13) 0.044(7) 0.149(14) 0.072(9)
C15 0.214(15) 0.136(11) 0.111(9) -0.031(8) 0.045(10) -0.142(11)
C16 0.057(8) 0.060(9) 0.053(8) -0.005(6) 0.013(7) -0.011(7)
C17 0.065(9) 0.082(9) 0.065(9) 0.001(8) 0.012(7) -0.004(8)
C18 0.089(10) 0.100(10) 0.090(10) 0.002(8) 0.020(8) -0.015(8)
C19 0.083(10) 0.084(10) 0.070(9) 0.008(8) 0.010(8) 0.002(8)
C20 0.088(10) 0.097(11) 0.089(11) 0.013(9) 0.007(8) 0.004(8)
C21 0.084(10) 0.069(10) 0.067(9) 0.017(8) -0.001(8) -0.008(8)
C22 0.070(8) 0.058(6) 0.069(7) -0.015(5) 0.018(6) -0.003(5)
C23 0.071(7) 0.058(5) 0.071(6) -0.016(5) 0.017(6) -0.002(5)
C24 0.073(7) 0.058(5) 0.072(6) -0.015(5) 0.016(5) -0.003(5)
C25 0.073(7) 0.059(5) 0.073(6) -0.014(5) 0.016(6) -0.002(5)
C26 0.073(7) 0.060(6) 0.074(7) -0.013(5) 0.016(6) -0.002(5)
C27 0.090(17) 0.071(17) 0.057(15) 0.026(12) 0.014(12) 0.000(13)
C28 0.043(4) 0.046(4) 0.041(4) 0.003(3) 0.013(3) -0.004(3)
C29 0.056(5) 0.053(4) 0.044(4) 0.004(3) 0.021(3) -0.002(4)
C30 0.045(4) 0.081(6) 0.053(5) -0.003(4) 0.015(4) 0.011(4)
C31 0.043(5) 0.093(7) 0.055(5) 0.017(5) 0.013(4) 0.000(4)
C32 0.048(5) 0.075(6) 0.076(6) 0.021(5) 0.014(4) -0.010(4)
C33 0.043(4) 0.047(4) 0.061(5) 0.008(3) 0.008(3) -0.001(3)
C34 0.040(4) 0.036(4) 0.061(5) 0.001(3) 0.010(3) -0.004(3)
C35 0.046(4) 0.057(5) 0.053(5) 0.002(4) 0.007(3) -0.002(3)
C36 0.054(5) 0.051(4) 0.077(6) 0.008(4) 0.009(4) -0.004(4)
C37 0.049(5) 0.049(4) 0.082(6) 0.015(4) 0.007(4) 0.004(4)
C38 0.049(5) 0.052(4) 0.074(6) -0.005(4) 0.010(4) 0.002(4)
C39 0.043(4) 0.045(4) 0.069(5) 0.000(4) 0.010(4) 0.003(3)
C40 0.052(4) 0.045(4) 0.049(4) -0.006(3) 0.010(3) -0.007(3)
C41 0.052(5) 0.051(4) 0.057(5) 0.004(4) 0.004(4) -0.010(4)
C42 0.064(6) 0.053(5) 0.090(6) 0.004(4) 0.012(5) -0.011(4)
C43 0.089(7) 0.040(4) 0.098(7) 0.012(4) 0.007(5) -0.007(5)
C44 0.060(6) 0.047(5) 0.133(9) -0.010(5) 0.000(5) 0.006(4)
C45 0.048(5) 0.047(4) 0.089(6) -0.003(4) 0.007(4) 0.000(4)
C46 0.048(4) 0.047(4) 0.053(4) 0.000(3) 0.011(4) -0.001(3)
C47 0.053(5) 0.080(5) 0.042(4) -0.005(4) 0.007(4) 0.006(4)
C48 0.050(5) 0.066(5) 0.050(4) 0.000(4) 0.013(4) -0.007(4)
C49 0.048(5) 0.092(6) 0.063(5) 0.003(5) 0.020(4) 0.016(4)
C50 0.046(5) 0.211(13) 0.060(6) 0.020(7) 0.010(4) 0.023(7)
C51 0.064(6) 0.112(7) 0.041(4) -0.003(4) 0.008(4) 0.010(5)
C52 0.040(4) 0.066(5) 0.045(4) -0.016(4) 0.012(3) -0.006(3)
C53 0.046(5) 0.081(6) 0.052(5) 0.001(4) 0.013(4) -0.008(4)
C54 0.062(6) 0.109(8) 0.056(5) 0.005(5) 0.010(4) -0.015(5)
C55 0.074(6) 0.130(9) 0.049(5) -0.003(6) 0.016(5) -0.010(6)
C56 0.095(7) 0.098(7) 0.050(6) -0.019(5) 0.019(5) -0.006(6)
C57 0.074(6) 0.068(5) 0.062(5) -0.008(4) 0.017(4) 0.008(4)
C58 0.038(4) 0.051(4) 0.069(5) 0.009(4) 0.022(4) 0.008(3)
C59 0.042(4) 0.050(4) 0.076(5) 0.012(4) 0.018(4) -0.003(3)
C60 0.046(4) 0.060(5) 0.069(5) 0.007(4) 0.012(4) -0.008(4)
C61 0.057(5) 0.062(5) 0.077(6) 0.013(4) 0.024(4) -0.006(4)
C62 0.056(5) 0.074(6) 0.078(6) 0.028(5) 0.026(4) 0.012(4)
C63 0.049(5) 0.069(5) 0.060(5) 0.006(4) 0.019(4) 0.000(4)
C64 0.057(6) 0.080(7) 0.109(8) 0.011(6) 0.021(5) -0.022(5)
C65 0.101(9) 0.115(10) 0.098(9) 0.050(8) 0.007(8) -0.007(8)
C66 0.037(4) 0.060(5) 0.047(4) 0.009(3) 0.007(3) -0.004(3)
C67 0.034(4) 0.059(5) 0.076(5) 0.011(4) 0.015(4) 0.005(3)
C68 0.034(4) 0.083(6) 0.060(5) 0.009(4) 0.017(4) 0.002(4)
C69 0.035(4) 0.082(6) 0.062(5) 0.005(4) 0.005(4) -0.015(4)
C70 0.043(4) 0.067(5) 0.060(5) 0.006(4) 0.000(4) -0.014(4)
C71 0.037(4) 0.061(5) 0.059(5) 0.003(4) 0.003(3) -0.003(3)
C72 0.029(5) 0.107(8) 0.124(9) 0.010(7) 0.013(5) 0.017(5)
C73 0.052(5) 0.086(6) 0.056(5) 0.004(5) 0.003(4) -0.019(5)
C74 0.042(4) 0.050(4) 0.042(4) 0.005(3) 0.007(3) -0.003(3)
C75 0.042(4) 0.062(5) 0.053(4) 0.003(4) 0.022(3) 0.000(3)
C76 0.041(4) 0.079(5) 0.037(4) 0.005(4) 0.004(3) 0.001(4)
C77 0.049(5) 0.085(6) 0.052(5) -0.010(4) 0.012(4) 0.005(4)
C78 0.048(5) 0.094(6) 0.049(5) -0.017(4) -0.002(4) -0.001(4)
C79 0.031(4) 0.065(5) 0.068(5) 0.000(4) 0.001(4) 0.004(3)
C80 0.053(5) 0.119(8) 0.036(4) -0.009(5) 0.010(4) 0.029(5)
C82 0.027(3) 0.048(4) 0.060(4) 0.001(3) 0.013(3) -0.007(3)
C83 0.037(4) 0.048(4) 0.069(5) 0.004(4) 0.019(4) 0.003(3)
C84 0.036(4) 0.057(5) 0.065(5) -0.016(4) 0.016(4) -0.012(3)
C85 0.044(4) 0.064(5) 0.053(5) 0.005(4) 0.016(4) 0.001(4)
C86 0.042(4) 0.059(5) 0.059(5) 0.008(4) 0.019(4) -0.002(3)
C87 0.034(4) 0.047(4) 0.065(5) -0.001(3) 0.021(3) -0.001(3)
C88 0.040(5) 0.075(6) 0.129(9) -0.033(6) 0.031(5) -0.027(5)
C89 0.085(7) 0.074(6) 0.084(7) 0.022(5) 0.045(6) 0.018(6)
C16A 0.044(8) 0.041(8) 0.051(8) 0.007(6) 0.005(6) -0.003(6)
C17A 0.053(8) 0.063(8) 0.052(8) -0.001(7) 0.013(6) 0.010(7)
C18A 0.062(9) 0.078(9) 0.058(8) 0.008(7) 0.023(7) 0.012(8)
C19A 0.077(9) 0.073(9) 0.053(8) 0.003(7) 0.014(7) -0.002(7)
C20A 0.064(8) 0.058(8) 0.068(8) 0.017(7) 0.004(7) 0.006(7)
C21A 0.044(7) 0.055(7) 0.046(7) -0.002(6) 0.002(6) 0.001(6)
C22A 0.051(6) 0.065(6) 0.059(6) 0.000(5) 0.025(5) 0.004(5)
C23A 0.052(5) 0.065(6) 0.061(6) -0.003(5) 0.024(5) 0.005(4)
C24A 0.054(5) 0.066(6) 0.062(6) -0.004(4) 0.023(5) 0.006(4)
C25A 0.053(5) 0.066(6) 0.062(6) -0.005(5) 0.023(5) 0.009(4)
C26A 0.053(6) 0.066(6) 0.062(6) -0.004(5) 0.022(5) 0.010(5)
C27A 0.033(9) 0.055(13) 0.076(17) -0.029(12) 0.013(9) 0.011(9)
B1 0.035(4) 0.053(5) 0.069(6) 0.007(4) 0.025(4) -0.001(4)

loop_
_atom_type_symbol
_atom_type_description
_atom_type_scat_dispersion_real
_atom_type_scat_dispersion_imag
_atom_type_scat_source
C C 0.0033 0.0016 'International Tables Vol C Tables 4.2.6.8 and 6.1.1.4'
H H 0.0000 0.0000 'International Tables Vol C Tables 4.2.6.8 and 6.1.1.4'
O O 0.0106 0.0060 'International Tables Vol C Tables 4.2.6.8 and 6.1.1.4'
P P 0.1023 0.0942 'International Tables Vol C Tables 4.2.6.8 and 6.1.1.4'
Ru Ru -1.2594 0.8363 'International Tables Vol C Tables 4.2.6.8 and 6.1.1.4'
F F 0.0171 0.0103 'International Tables Vol C Tables 4.2.6.8 and 6.1.1.4'
B B 0.0013 0.0007 'International Tables Vol C Tables 4.2.6.8 and 6.1.1.4'
Cl Cl 0.1484 0.1585 'International Tables Vol C Tables 4.2.6.8 and 6.1.1.4'

loop_
_geom_angle_atom_site_label_1
_geom_angle_atom_site_label_2
_geom_angle_atom_site_label_3
_geom_angle
_geom_angle_site_symmetry_1
_geom_angle_site_symmetry_3
_geom_angle_publ_flag
O2 Ru1 O3 42.3(2) . . ?
O2 Ru1 O1 85.0(2) . . ?
O3 Ru1 O1 82.94(19) . . ?
O2 Ru1 P3 92.56(16) . . ?
O3 Ru1 P3 93.85(15) . . ?
O1 Ru1 P3 176.79(13) . . ?
O2 Ru1 P1 95.16(17) . . ?
O3 Ru1 P1 135.34(16) . . ?
O1 Ru1 P1 79.86(13) . . ?
P3 Ru1 P1 102.49(7) . . ?
O2 Ru1 P2 131.35(17) . . ?
O3 Ru1 P2 90.11(15) . . ?
O1 Ru1 P2 78.38(12) . . ?
P3 Ru1 P2 101.78(7) . . ?
P1 Ru1 P2 125.58(7) . . ?
O2 Ru1 H1 171(2) . . ?
O3 Ru1 H1 147(2) . . ?
O1 Ru1 H1 97(2) . . ?
P3 Ru1 H1 85(2) . . ?
P1 Ru1 H1 77(2) . . ?
P2 Ru1 H1 58(2) . . ?
C22A P1 C16 93.6(6) . . ?
C22A P1 C1 108.3(5) . . ?
C16 P1 C1 105.1(6) . . ?
C22A P1 C16A 107.5(5) . . ?
C16 P1 C16A 14.3(6) . . ?
C1 P1 C16A 96.8(5) . . ?
C22A P1 C22 8.9(6) . . ?
C16 P1 C22 102.2(6) . . ?
C1 P1 C22 103.3(5) . . ?
C16A P1 C22 115.8(5) . . ?
C22A P1 Ru1 122.1(3) . . ?
C16 P1 Ru1 124.3(6) . . ?
C1 P1 Ru1 102.0(2) . . ?
C16A P1 Ru1 116.5(4) . . ?
C22 P1 Ru1 117.52(19) . . ?
C28 P2 C11 103.6(3) . . ?
C28 P2 C34 104.0(3) . . ?
C11 P2 C34 103.8(3) . . ?
C28 P2 Ru1 118.09(18) . . ?
C11 P2 Ru1 100.7(2) . . ?
C34 P2 Ru1 123.7(2) . . ?
C52 P3 C40 101.9(3) . . ?
C52 P3 C46 102.2(3) . . ?
C40 P3 C46 103.0(3) . . ?
C52 P3 Ru1 116.4(2) . . ?
C40 P3 Ru1 116.8(2) . . ?
C46 P3 Ru1 114.5(2) . . ?
C12 O1 C13 116.1(5) . . ?
C12 O1 Ru1 119.7(4) . . ?
C13 O1 Ru1 120.4(4) . . ?
O3 O2 Ru1 69.6(3) . . ?
O2 O3 Ru1 68.2(3) . . ?
C13 C1 C2 119.5(7) . . ?
C13 C1 P1 120.0(6) . . ?
C2 C1 P1 120.2(6) . . ?
C3 C2 C1 118.1(8) . . ?
C3 C2 H2 120.9 . . ?
C1 C2 H2 120.9 . . ?
C2 C3 C4 121.9(8) . . ?
C2 C3 H3 119.1 . . ?
C4 C3 H3 119.1 . . ?
C3 C4 C5 120.0(8) . . ?
C3 C4 H4 120.0 . . ?
C5 C4 H4 120.0 . . ?
C13 C5 C4 116.3(7) . . ?
C13 C5 C6 120.7(7) . . ?
C4 C5 C6 122.9(7) . . ?
C5 C6 C7 107.6(6) . . ?
C5 C6 C14 108.5(8) . . ?
C7 C6 C14 106.7(9) . . ?
C5 C6 C15 110.8(9) . . ?
C7 C6 C15 110.4(8) . . ?
C14 C6 C15 112.6(10) . . ?
C12 C7 C8 115.4(7) . . ?
C12 C7 C6 120.1(7) . . ?
C8 C7 C6 124.5(7) . . ?
C9 C8 C7 121.9(8) . . ?
C9 C8 H8 119.1 . . ?
C7 C8 H8 119.1 . . ?
C8 C9 C10 120.7(8) . . ?
C8 C9 H9 119.6 . . ?
C10 C9 H9 119.6 . . ?
C9 C10 C11 120.6(7) . . ?
C9 C10 H10 119.7 . . ?
C11 C10 H10 119.7 . . ?
C12 C11 C10 117.4(6) . . ?
C12 C11 P2 119.1(5) . . ?
C10 C11 P2 123.2(5) . . ?
C11 C12 O1 116.9(6) . . ?
C11 C12 C7 123.9(7) . . ?
O1 C12 C7 119.2(6) . . ?
C1 C13 C5 124.1(7) . . ?
C1 C13 O1 117.0(6) . . ?
C5 C13 O1 118.8(7) . . ?
C6 C14 H14A 109.5 . . ?
C6 C14 H14B 109.5 . . ?
H14A C14 H14B 109.5 . . ?
C6 C14 H14C 109.5 . . ?
H14A C14 H14C 109.5 . . ?
H14B C14 H14C 109.5 . . ?
C6 C15 H15A 109.5 . . ?
C6 C15 H15B 109.5 . . ?
H15A C15 H15B 109.5 . . ?
C6 C15 H15C 109.5 . . ?
H15A C15 H15C 109.5 . . ?
H15B C15 H15C 109.5 . . ?
C17 C16 C21 120.0 . . ?
C17 C16 P1 127.3(8) . . ?
C21 C16 P1 112.7(8) . . ?
C18 C17 C16 120.0 . . ?
C18 C17 H17 120.0 . . ?
C16 C17 H17 120.0 . . ?
C17 C18 C19 120.0 . . ?
C17 C18 H18 120.0 . . ?
C19 C18 H18 120.0 . . ?
C20 C19 C18 120.0 . . ?
C20 C19 H19 120.0 . . ?
C18 C19 H19 120.0 . . ?
C21 C20 C19 120.0 . . ?
C21 C20 H20 120.0 . . ?
C19 C20 H20 120.0 . . ?
C20 C21 C16 120.0 . . ?
C20 C21 H21 120.0 . . ?
C16 C21 H21 120.0 . . ?
C23 C22 C27 120.0 . . ?
C23 C22 P1 119.0(6) . . ?
C27 C22 P1 120.8(6) . . ?
C24 C23 C22 120.0 . . ?
C24 C23 H23 120.0 . . ?
C22 C23 H23 120.0 . . ?
C23 C24 C25 120.0 . . ?
C23 C24 H24 120.0 . . ?
C25 C24 H24 120.0 . . ?
C24 C25 C26 120.0 . . ?
C24 C25 H25 120.0 . . ?
C26 C25 H25 120.0 . . ?
C25 C26 C27 120.0 . . ?
C25 C26 H26 120.0 . . ?
C27 C26 H26 120.0 . . ?
C26 C27 C22 120.0 . . ?
C26 C27 H27 120.0 . . ?
C22 C27 H27 120.0 . . ?
C33 C28 C29 118.2(4) . . ?
C33 C28 P2 120.8(4) . . ?
C29 C28 P2 120.97(18) . . ?
C30 C29 C28 120.2(5) . . ?
C30 C29 H29 119.9 . . ?
C28 C29 H29 119.9 . . ?
C31 C30 C29 121.1(7) . . ?
C31 C30 H30 119.5 . . ?
C29 C30 H30 119.5 . . ?
C30 C31 C32 119.0(7) . . ?
C30 C31 H31 120.5 . . ?
C32 C31 H31 120.5 . . ?
C33 C32 C31 121.4(8) . . ?
C33 C32 H32 119.3 . . ?
C31 C32 H32 119.3 . . ?
C32 C33 C28 120.1(7) . . ?
C32 C33 H33 119.9 . . ?
C28 C33 H33 119.9 . . ?
C39 C34 C35 119.0(7) . . ?
C39 C34 P2 120.5(6) . . ?
C35 C34 P2 120.3(5) . . ?
C36 C35 C34 120.6(7) . . ?
C36 C35 H35 119.7 . . ?
C34 C35 H35 119.7 . . ?
C37 C36 C35 118.7(8) . . ?
C37 C36 H36 120.7 . . ?
C35 C36 H36 120.7 . . ?
C38 C37 C36 121.2(7) . . ?
C38 C37 H37 119.4 . . ?
C36 C37 H37 119.4 . . ?
C37 C38 C39 120.5(8) . . ?
C37 C38 H38 119.8 . . ?
C39 C38 H38 119.8 . . ?
C38 C39 C34 120.0(7) . . ?
C38 C39 H39 120.0 . . ?
C34 C39 H39 120.0 . . ?
C41 C40 C45 117.7(7) . . ?
C41 C40 P3 121.9(6) . . ?
C45 C40 P3 120.2(6) . . ?
C42 C41 C40 121.2(8) . . ?
C42 C41 H41 119.4 . . ?
C40 C41 H41 119.4 . . ?
C43 C42 C41 120.5(8) . . ?
C43 C42 H42 119.8 . . ?
C41 C42 H42 119.8 . . ?
C42 C43 C44 119.0(8) . . ?
C42 C43 H43 120.5 . . ?
C44 C43 H43 120.5 . . ?
C45 C44 C43 120.6(8) . . ?
C45 C44 H44 119.7 . . ?
C43 C44 H44 119.7 . . ?
C44 C45 C40 120.9(8) . . ?
C44 C45 H45 119.6 . . ?
C40 C45 H45 119.6 . . ?
C51 C46 C47 116.5(7) . . ?
C51 C46 P3 122.8(6) . . ?
C47 C46 P3 120.2(6) . . ?
C48 C47 C46 122.3(7) . . ?
C48 C47 H47 118.8 . . ?
C46 C47 H47 118.8 . . ?
C49 C48 C47 120.3(7) . . ?
C49 C48 H48 119.8 . . ?
C47 C48 H48 119.8 . . ?
C48 C49 C50 119.5(8) . . ?
C48 C49 H49 120.3 . . ?
C50 C49 H49 120.3 . . ?
C51 C50 C49 119.1(9) . . ?
C51 C50 H50 120.5 . . ?
C49 C50 H50 120.5 . . ?
C50 C51 C46 122.0(8) . . ?
C50 C51 H51 119.0 . . ?
C46 C51 H51 119.0 . . ?
C57 C52 C53 118.5(7) . . ?
C57 C52 P3 124.5(6) . . ?
C53 C52 P3 116.7(6) . . ?
C54 C53 C52 119.2(8) . . ?
C54 C53 H53 120.4 . . ?
C52 C53 H53 120.4 . . ?
C53 C54 C55 121.7(9) . . ?
C53 C54 H54 119.1 . . ?
C55 C54 H54 119.1 . . ?
C54 C55 C56 118.6(9) . . ?
C54 C55 H55 120.7 . . ?
C56 C55 H55 120.7 . . ?
C57 C56 C55 120.8(9) . . ?
C57 C56 H56 119.6 . . ?
C55 C56 H56 119.6 . . ?
C56 C57 C52 121.1(9) . . ?
C56 C57 H57 119.4 . . ?
C52 C57 H57 119.4 . . ?
C63 C58 C59 115.1(7) . . ?
C63 C58 B1 124.2(7) . . ?
C59 C58 B1 120.3(7) . . ?
C60 C59 C58 123.0(7) . . ?
C60 C59 H59 118.5 . . ?
C58 C59 H59 118.5 . . ?
C59 C60 C61 120.9(7) . . ?
C59 C60 C64 119.2(8) . . ?
C61 C60 C64 119.9(7) . . ?
C60 C61 C62 117.7(7) . . ?
C60 C61 H61 121.2 . . ?
C62 C61 H61 121.2 . . ?
C63 C62 C61 120.4(8) . . ?
C63 C62 C65 120.7(9) . . ?
C61 C62 C65 118.9(9) . . ?
C62 C63 C58 123.0(8) . . ?
C62 C63 H63 118.5 . . ?
C58 C63 H63 118.5 . . ?
F2 C64 F1 108.5(9) . . ?
F2 C64 F3 104.8(8) . . ?
F1 C64 F3 103.4(8) . . ?
F2 C64 C60 114.2(9) . . ?
F1 C64 C60 113.5(8) . . ?
F3 C64 C60 111.6(8) . . ?
F4 C65 F5 106.9(11) . . ?
F4 C65 F6 109.5(12) . . ?
F5 C65 F6 101.1(11) . . ?
F4 C65 C62 113.5(11) . . ?
F5 C65 C62 113.1(10) . . ?
F6 C65 C62 111.9(10) . . ?
C71 C66 C67 116.5(6) . . ?
C71 C66 B1 121.2(6) . . ?
C67 C66 B1 121.5(6) . . ?
C66 C67 C68 121.3(7) . . ?
C66 C67 H67 119.3 . . ?
C68 C67 H67 119.3 . . ?
C69 C68 C67 120.6(7) . . ?
C69 C68 C72 121.3(8) . . ?
C67 C68 C72 118.0(8) . . ?
C68 C69 C70 119.6(7) . . ?
C68 C69 H69 120.2 . . ?
C70 C69 H69 120.2 . . ?
C69 C70 C71 120.3(7) . . ?
C69 C70 C73 122.0(7) . . ?
C71 C70 C73 117.6(7) . . ?
C66 C71 C70 121.5(7) . . ?
C66 C71 H71 119.3 . . ?
C70 C71 H71 119.3 . . ?
F9 C72 F7 105.3(11) . . ?
F9 C72 F8 101.8(9) . . ?
F7 C72 F8 105.2(11) . . ?
F9 C72 C68 113.3(10) . . ?
F7 C72 C68 116.9(8) . . ?
F8 C72 C68 112.9(9) . . ?
F10 C73 F12 105.6(7) . . ?
F10 C73 F11 104.3(8) . . ?
F12 C73 F11 106.6(7) . . ?
F10 C73 C70 114.2(7) . . ?
F12 C73 C70 112.4(8) . . ?
F11 C73 C70 112.9(7) . . ?
C79 C74 C75 115.1(6) . . ?
C79 C74 B1 124.3(6) . . ?
C75 C74 B1 120.0(6) . . ?
C76 C75 C74 121.7(7) . . ?
C76 C75 H75 119.2 . . ?
C74 C75 H75 119.2 . . ?
C77 C76 C75 121.8(7) . . ?
C77 C76 C80 119.4(7) . . ?
C75 C76 C80 118.7(7) . . ?
C78 C77 C76 116.8(7) . . ?
C78 C77 H77 121.6 . . ?
C76 C77 H77 121.6 . . ?
C77 C78 C79 121.3(7) . . ?
C77 C78 C81 116.9(7) . . ?
C79 C78 C81 121.7(7) . . ?
C74 C79 C78 123.2(7) . . ?
C74 C79 H79 118.4 . . ?
C78 C79 H79 118.4 . . ?
F14 C80 F13 106.7(10) . . ?
F14 C80 F15 107.1(8) . . ?
F13 C80 F15 101.8(7) . . ?
F14 C80 C76 115.8(7) . . ?
F13 C80 C76 112.9(7) . . ?
F15 C80 C76 111.4(8) . . ?
F18 C81 F16A 118.5(10) . . ?
F18 C81 F17A 49.0(6) . . ?
F16A C81 F17A 106.0(7) . . ?
F18 C81 F16 104.6(6) . . ?
F16A C81 F16 39.9(5) . . ?
F17A C81 F16 127.4(10) . . ?
F18 C81 F18A 54.6(6) . . ?
F16A C81 F18A 103.8(7) . . ?
F17A C81 F18A 103.4(7) . . ?
F16 C81 F18A 66.6(6) . . ?
F18 C81 F17 102.0(6) . . ?
F16A C81 F17 62.0(6) . . ?
F17A C81 F17 56.8(5) . . ?
F16 C81 F17 101.1(6) . . ?
F18A C81 F17 145.1(10) . . ?
F18 C81 C78 119.1(7) . . ?
F16A C81 C78 122.0(9) . . ?
F17A C81 C78 115.8(9) . . ?
F16 C81 C78 116.7(7) . . ?
F18A C81 C78 103.5(9) . . ?
F17 C81 C78 111.0(7) . . ?
C83 C82 C87 114.1(7) . . ?
C83 C82 B1 121.8(6) . . ?
C87 C82 B1 123.9(6) . . ?
C84 C83 C82 123.4(7) . . ?
C84 C83 H83 118.3 . . ?
C82 C83 H83 118.3 . . ?
C83 C84 C85 120.8(7) . . ?
C83 C84 C88 121.4(7) . . ?
C85 C84 C88 117.8(7) . . ?
C86 C85 C84 118.6(7) . . ?
C86 C85 H85 120.7 . . ?
C84 C85 H85 120.7 . . ?
C85 C86 C87 120.5(7) . . ?
C85 C86 C89 120.6(7) . . ?
C87 C86 C89 118.8(7) . . ?
C86 C87 C82 122.5(7) . . ?
C86 C87 H87 118.7 . . ?
C82 C87 H87 118.7 . . ?
F19 C88 F21A 117.4(9) . . ?
F19 C88 F20A 48.1(5) . . ?
F21A C88 F20A 106.1(6) . . ?
F19 C88 F21 106.8(6) . . ?
F21A C88 F21 41.3(5) . . ?
F20A C88 F21 131.1(9) . . ?
F19 C88 F20 104.7(6) . . ?
F21A C88 F20 60.9(6) . . ?
F20A C88 F20 60.4(5) . . ?
F21 C88 F20 102.1(5) . . ?
F19 C88 F19A 53.7(5) . . ?
F21A C88 F19A 103.8(5) . . ?
F20A C88 F19A 101.7(5) . . ?
F21 C88 F19A 67.4(5) . . ?
F20 C88 F19A 146.8(8) . . ?
F19 C88 C84 124.3(8) . . ?
F21A C88 C84 118.1(8) . . ?
F20A C88 C84 116.3(7) . . ?
F21 C88 C84 112.2(7) . . ?
F20 C88 C84 104.2(7) . . ?
F19A C88 C84 109.0(7) . . ?
F23 C89 F24 106.1(8) . . ?
F23 C89 F22 106.1(8) . . ?
F24 C89 F22 106.6(8) . . ?
F23 C89 C86 112.9(8) . . ?
F24 C89 C86 112.2(7) . . ?
F22 C89 C86 112.4(8) . . ?
C17A C16A C21A 120.0 . . ?
C17A C16A P1 119.9(6) . . ?
C21A C16A P1 120.1(6) . . ?
C16A C17A C18A 120.0 . . ?
C16A C17A H17A 120.0 . . ?
C18A C17A H17A 120.0 . . ?
C19A C18A C17A 120.0 . . ?
C19A C18A H18A 120.0 . . ?
C17A C18A H18A 120.0 . . ?
C18A C19A C20A 120.0 . . ?
C18A C19A H19A 120.0 . . ?
C20A C19A H19A 120.0 . . ?
C19A C20A C21A 120.0 . . ?
C19A C20A H20A 120.0 . . ?
C21A C20A H20A 120.0 . . ?
C20A C21A C16A 120.0 . . ?
C20A C21A H21A 120.0 . . ?
C16A C21A H21A 120.0 . . ?
C23A C22A C27A 120.0 . . ?
C23A C22A P1 118.9(5) . . ?
C27A C22A P1 120.5(5) . . ?
C24A C23A C22A 120.0 . . ?
C24A C23A H23A 120.0 . . ?
C22A C23A H23A 120.0 . . ?
C25A C24A C23A 120.0 . . ?
C25A C24A H24A 120.0 . . ?
C23A C24A H24A 120.0 . . ?
C24A C25A C26A 120.0 . . ?
C24A C25A H25A 120.0 . . ?
C26A C25A H25A 120.0 . . ?
C27A C26A C25A 120.0 . . ?
C27A C26A H26A 120.0 . . ?
C25A C26A H26A 120.0 . . ?
C26A C27A C22A 120.0 . . ?
C26A C27A H27A 120.0 . . ?
C22A C27A H27A 120.0 . . ?
C82 B1 C58 112.2(6) . . ?
C82 B1 C74 113.4(6) . . ?
C58 B1 C74 103.0(5) . . ?
C82 B1 C66 102.4(5) . . ?
C58 B1 C66 113.9(6) . . ?
C74 B1 C66 112.3(6) . . ?

loop_
_geom_bond_atom_site_label_1
_geom_bond_atom_site_label_2
_geom_bond_distance
_geom_bond_site_symmetry_2
_geom_bond_publ_flag
Ru1 O2 2.006(5) . ?
Ru1 O3 2.026(5) . ?
Ru1 O1 2.257(4) . ?
Ru1 P3 2.2883(19) . ?
Ru1 P1 2.339(2) . ?
Ru1 P2 2.3493(19) . ?
Ru1 H1 1.598(10) . ?
P1 C22A 1.751(7) . ?
P1 C16 1.754(11) . ?
P1 C1 1.841(7) . ?
P1 C16A 1.904(9) . ?
P1 C22 1.914(8) . ?
P2 C28 1.801(5) . ?
P2 C11 1.817(7) . ?
P2 C34 1.822(7) . ?
P3 C52 1.805(7) . ?
P3 C40 1.823(7) . ?
P3 C46 1.832(7) . ?
F1 C64 1.338(12) . ?
F2 C64 1.302(10) . ?
F3 C64 1.339(11) . ?
F4 C65 1.276(15) . ?
F5 C65 1.319(12) . ?
F6 C65 1.333(14) . ?
F7 C72 1.276(12) . ?
F8 C72 1.314(12) . ?
F9 C72 1.254(12) . ?
F10 C73 1.318(10) . ?
F11 C73 1.345(10) . ?
F12 C73 1.326(9) . ?
F13 C80 1.309(11) . ?
F14 C80 1.257(9) . ?
F15 C80 1.335(10) . ?
F16 C81 1.334(5) . ?
F17 C81 1.368(5) . ?
F18 C81 1.322(5) . ?
F19 C88 1.305(5) . ?
F20 C88 1.368(5) . ?
F21 C88 1.341(5) . ?
F22 C89 1.331(11) . ?
F23 C89 1.305(11) . ?
F24 C89 1.322(10) . ?
F16A C81 1.324(5) . ?
F17A C81 1.329(5) . ?
F18A C81 1.358(5) . ?
F19A C88 1.370(5) . ?
F20A C88 1.338(5) . ?
F21A C88 1.314(5) . ?
O1 C12 1.387(8) . ?
O1 C13 1.407(8) . ?
O2 O3 1.453(7) . ?
C1 C13 1.368(10) . ?
C1 C2 1.404(11) . ?
C2 C3 1.377(11) . ?
C2 H2 0.9500 . ?
C3 C4 1.402(12) . ?
C3 H3 0.9500 . ?
C4 C5 1.412(11) . ?
C4 H4 0.9500 . ?
C5 C13 1.383(10) . ?
C5 C6 1.516(11) . ?
C6 C7 1.520(11) . ?
C6 C14 1.532(16) . ?
C6 C15 1.568(15) . ?
C7 C12 1.396(10) . ?
C7 C8 1.412(11) . ?
C8 C9 1.336(11) . ?
C8 H8 0.9500 . ?
C9 C10 1.381(10) . ?
C9 H9 0.9500 . ?
C10 C11 1.385(10) . ?
C10 H10 0.9500 . ?
C11 C12 1.371(9) . ?
C14 H14A 0.9800 . ?
C14 H14B 0.9800 . ?
C14 H14C 0.9800 . ?
C15 H15A 0.9800 . ?
C15 H15B 0.9800 . ?
C15 H15C 0.9800 . ?
C16 C17 1.3900 . ?
C16 C21 1.3900 . ?
C17 C18 1.3900 . ?
C17 H17 0.9500 . ?
C18 C19 1.3900 . ?
C18 H18 0.9500 . ?
C19 C20 1.3900 . ?
C19 H19 0.9500 . ?
C20 C21 1.3900 . ?
C20 H20 0.9500 . ?
C21 H21 0.9500 . ?
C22 C23 1.3900 . ?
C22 C27 1.3900 . ?
C23 C24 1.3900 . ?
C23 H23 0.9500 . ?
C24 C25 1.3900 . ?
C24 H24 0.9500 . ?
C25 C26 1.3900 . ?
C25 H25 0.9500 . ?
C26 C27 1.3900 . ?
C26 H26 0.9500 . ?
C27 H27 0.9500 . ?
C28 C33 1.398(8) . ?
C28 C29 1.4072 . ?
C29 C30 1.376(9) . ?
C29 H29 0.9500 . ?
C30 C31 1.367(11) . ?
C30 H30 0.9500 . ?
C31 C32 1.383(12) . ?
C31 H31 0.9500 . ?
C32 C33 1.368(10) . ?
C32 H32 0.9500 . ?
C33 H33 0.9500 . ?
C34 C39 1.395(10) . ?
C34 C35 1.400(10) . ?
C35 C36 1.397(10) . ?
C35 H35 0.9500 . ?
C36 C37 1.382(11) . ?
C36 H36 0.9500 . ?
C37 C38 1.370(11) . ?
C37 H37 0.9500 . ?
C38 C39 1.381(10) . ?
C38 H38 0.9500 . ?
C39 H39 0.9500 . ?
C40 C41 1.387(10) . ?
C40 C45 1.389(10) . ?
C41 C42 1.374(11) . ?
C41 H41 0.9500 . ?
C42 C43 1.365(12) . ?
C42 H42 0.9500 . ?
C43 C44 1.390(12) . ?
C43 H43 0.9500 . ?
C44 C45 1.364(11) . ?
C44 H44 0.9500 . ?
C45 H45 0.9500 . ?
C46 C51 1.364(11) . ?
C46 C47 1.385(10) . ?
C47 C48 1.350(10) . ?
C47 H47 0.9500 . ?
C48 C49 1.332(11) . ?
C48 H48 0.9500 . ?
C49 C50 1.396(13) . ?
C49 H49 0.9500 . ?
C50 C51 1.362(12) . ?
C50 H50 0.9500 . ?
C51 H51 0.9500 . ?
C52 C57 1.394(10) . ?
C52 C53 1.425(11) . ?
C53 C54 1.385(11) . ?
C53 H53 0.9500 . ?
C54 C55 1.389(13) . ?
C54 H54 0.9500 . ?
C55 C56 1.397(13) . ?
C55 H55 0.9500 . ?
C56 C57 1.375(11) . ?
C56 H56 0.9500 . ?
C57 H57 0.9500 . ?
C58 C63 1.392(10) . ?
C58 C59 1.407(10) . ?
C58 B1 1.635(10) . ?
C59 C60 1.369(10) . ?
C59 H59 0.9500 . ?
C60 C61 1.394(11) . ?
C60 C64 1.500(12) . ?
C61 C62 1.397(12) . ?
C61 H61 0.9500 . ?
C62 C63 1.388(11) . ?
C62 C65 1.492(14) . ?
C63 H63 0.9500 . ?
C66 C71 1.387(10) . ?
C66 C67 1.393(10) . ?
C66 B1 1.659(10) . ?
C67 C68 1.415(10) . ?
C67 H67 0.9500 . ?
C68 C69 1.346(11) . ?
C68 C72 1.486(12) . ?
C69 C70 1.369(11) . ?
C69 H69 0.9500 . ?
C70 C71 1.410(10) . ?
C70 C73 1.495(12) . ?
C71 H71 0.9500 . ?
C74 C79 1.372(10) . ?
C74 C75 1.407(10) . ?
C74 B1 1.644(10) . ?
C75 C76 1.384(10) . ?
C75 H75 0.9500 . ?
C76 C77 1.379(10) . ?
C76 C80 1.509(11) . ?
C77 C78 1.375(11) . ?
C77 H77 0.9500 . ?
C78 C79 1.384(11) . ?
C78 C81 1.465(11) . ?
C79 H79 0.9500 . ?
C82 C83 1.408(10) . ?
C82 C87 1.414(10) . ?
C82 B1 1.623(11) . ?
C83 C84 1.365(10) . ?
C83 H83 0.9500 . ?
C84 C85 1.386(10) . ?
C84 C88 1.466(10) . ?
C85 C86 1.371(10) . ?
C85 H85 0.9500 . ?
C86 C87 1.395(10) . ?
C86 C89 1.497(11) . ?
C87 H87 0.9500 . ?
C16A C17A 1.3900 . ?
C16A C21A 1.3900 . ?
C17A C18A 1.3900 . ?
C17A H17A 0.9500 . ?
C18A C19A 1.3900 . ?
C18A H18A 0.9500 . ?
C19A C20A 1.3900 . ?
C19A H19A 0.9500 . ?
C20A C21A 1.3900 . ?
C20A H20A 0.9500 . ?
C21A H21A 0.9500 . ?
C22A C23A 1.3900 . ?
C22A C27A 1.3900 . ?
C23A C24A 1.3900 . ?
C23A H23A 0.9500 . ?
C24A C25A 1.3900 . ?
C24A H24A 0.9500 . ?
C25A C26A 1.3900 . ?
C25A H25A 0.9500 . ?
C26A C27A 1.3900 . ?
C26A H26A 0.9500 . ?
C27A H27A 0.9500 . ?

loop_
_geom_torsion_atom_site_label_1
_geom_torsion_atom_site_label_2
_geom_torsion_atom_site_label_3
_geom_torsion_atom_site_label_4
_geom_torsion
_geom_torsion_site_symmetry_1
_geom_torsion_site_symmetry_2
_geom_torsion_site_symmetry_3
_geom_torsion_site_symmetry_4
_geom_torsion_publ_flag
O2 Ru1 P1 C22A 159.6(5) . . . . ?
O3 Ru1 P1 C22A 174.6(5) . . . . ?
O1 Ru1 P1 C22A -116.4(5) . . . . ?
P3 Ru1 P1 C22A 65.8(5) . . . . ?
P2 Ru1 P1 C22A -48.7(5) . . . . ?
O2 Ru1 P1 C16 38.4(6) . . . . ?
O3 Ru1 P1 C16 53.4(6) . . . . ?
O1 Ru1 P1 C16 122.4(6) . . . . ?
P3 Ru1 P1 C16 -55.4(6) . . . . ?
P2 Ru1 P1 C16 -169.9(6) . . . . ?
O2 Ru1 P1 C1 -79.5(3) . . . . ?
O3 Ru1 P1 C1 -64.5(3) . . . . ?
O1 Ru1 P1 C1 4.4(3) . . . . ?
P3 Ru1 P1 C1 -173.3(2) . . . . ?
P2 Ru1 P1 C1 72.1(2) . . . . ?
O2 Ru1 P1 C16A 24.4(5) . . . . ?
O3 Ru1 P1 C16A 39.4(5) . . . . ?
O1 Ru1 P1 C16A 108.4(5) . . . . ?
P3 Ru1 P1 C16A -69.3(5) . . . . ?
P2 Ru1 P1 C16A 176.1(5) . . . . ?
O2 Ru1 P1 C22 168.4(5) . . . . ?
O3 Ru1 P1 C22 -176.6(5) . . . . ?
O1 Ru1 P1 C22 -107.6(5) . . . . ?
P3 Ru1 P1 C22 74.6(5) . . . . ?
P2 Ru1 P1 C22 -39.9(5) . . . . ?
O2 Ru1 P2 C28 -56.7(3) . . . . ?
O3 Ru1 P2 C28 -46.5(2) . . . . ?
O1 Ru1 P2 C28 -129.3(2) . . . . ?
P3 Ru1 P2 C28 47.5(2) . . . . ?
P1 Ru1 P2 C28 162.34(19) . . . . ?
O2 Ru1 P2 C11 55.2(3) . . . . ?
O3 Ru1 P2 C11 65.4(3) . . . . ?
O1 Ru1 P2 C11 -17.4(3) . . . . ?
P3 Ru1 P2 C11 159.4(2) . . . . ?
P1 Ru1 P2 C11 -85.8(2) . . . . ?
O2 Ru1 P2 C34 170.0(3) . . . . ?
O3 Ru1 P2 C34 -179.9(3) . . . . ?
O1 Ru1 P2 C34 97.4(3) . . . . ?
P3 Ru1 P2 C34 -85.9(3) . . . . ?
P1 Ru1 P2 C34 29.0(3) . . . . ?
O2 Ru1 P3 C52 -71.4(3) . . . . ?
O3 Ru1 P3 C52 -113.7(3) . . . . ?
O1 Ru1 P3 C52 -112(2) . . . . ?
P1 Ru1 P3 C52 24.4(3) . . . . ?
P2 Ru1 P3 C52 155.3(3) . . . . ?
O2 Ru1 P3 C40 168.1(3) . . . . ?
O3 Ru1 P3 C40 125.7(3) . . . . ?
O1 Ru1 P3 C40 127(2) . . . . ?
P1 Ru1 P3 C40 -96.1(3) . . . . ?
P2 Ru1 P3 C40 34.8(3) . . . . ?
O2 Ru1 P3 C46 47.6(3) . . . . ?
O3 Ru1 P3 C46 5.3(3) . . . . ?
O1 Ru1 P3 C46 7(2) . . . . ?
P1 Ru1 P3 C46 143.4(3) . . . . ?
P2 Ru1 P3 C46 -85.7(3) . . . . ?
O2 Ru1 O1 C12 -114.9(5) . . . . ?
O3 Ru1 O1 C12 -72.4(5) . . . . ?
P3 Ru1 O1 C12 -74(2) . . . . ?
P1 Ru1 O1 C12 149.0(5) . . . . ?
P2 Ru1 O1 C12 19.2(4) . . . . ?
O2 Ru1 O1 C13 87.9(5) . . . . ?
O3 Ru1 O1 C13 130.3(5) . . . . ?
P3 Ru1 O1 C13 129(2) . . . . ?
P1 Ru1 O1 C13 -8.3(4) . . . . ?
P2 Ru1 O1 C13 -138.1(5) . . . . ?
O1 Ru1 O2 O3 85.0(3) . . . . ?
P3 Ru1 O2 O3 -92.9(3) . . . . ?
P1 Ru1 O2 O3 164.3(3) . . . . ?
P2 Ru1 O2 O3 15.2(4) . . . . ?
O1 Ru1 O3 O2 -90.3(3) . . . . ?
P3 Ru1 O3 O2 89.6(3) . . . . ?
P1 Ru1 O3 O2 -22.5(4) . . . . ?
P2 Ru1 O3 O2 -168.6(3) . . . . ?
C22A P1 C1 C13 128.3(7) . . . . ?
C16 P1 C1 C13 -132.6(8) . . . . ?
C16A P1 C1 C13 -120.7(7) . . . . ?
C22 P1 C1 C13 120.7(6) . . . . ?
Ru1 P1 C1 C13 -1.7(6) . . . . ?
C22A P1 C1 C2 -58.5(7) . . . . ?
C16 P1 C1 C2 40.6(9) . . . . ?
C16A P1 C1 C2 52.5(7) . . . . ?
C22 P1 C1 C2 -66.1(7) . . . . ?
Ru1 P1 C1 C2 171.5(6) . . . . ?
C13 C1 C2 C3 -1.8(11) . . . . ?
P1 C1 C2 C3 -175.0(6) . . . . ?
C1 C2 C3 C4 0.1(12) . . . . ?
C2 C3 C4 C5 1.9(13) . . . . ?
C3 C4 C5 C13 -2.3(12) . . . . ?
C3 C4 C5 C6 173.6(8) . . . . ?
C13 C5 C6 C7 -32.7(11) . . . . ?
C4 C5 C6 C7 151.6(8) . . . . ?
C13 C5 C6 C14 82.4(10) . . . . ?
C4 C5 C6 C14 -93.3(11) . . . . ?
C13 C5 C6 C15 -153.5(9) . . . . ?
C4 C5 C6 C15 30.8(12) . . . . ?
C5 C6 C7 C12 29.3(12) . . . . ?
C14 C6 C7 C12 -87.0(11) . . . . ?
C15 C6 C7 C12 150.3(9) . . . . ?
C5 C6 C7 C8 -150.9(9) . . . . ?
C14 C6 C7 C8 92.8(12) . . . . ?
C15 C6 C7 C8 -29.9(13) . . . . ?
C12 C7 C8 C9 0.0(13) . . . . ?
C6 C7 C8 C9 -179.8(9) . . . . ?
C7 C8 C9 C10 -1.9(14) . . . . ?
C8 C9 C10 C11 3.1(14) . . . . ?
C9 C10 C11 C12 -2.3(11) . . . . ?
C9 C10 C11 P2 -176.4(6) . . . . ?
C28 P2 C11 C12 142.9(6) . . . . ?
C34 P2 C11 C12 -108.7(6) . . . . ?
Ru1 P2 C11 C12 20.2(6) . . . . ?
C28 P2 C11 C10 -43.2(7) . . . . ?
C34 P2 C11 C10 65.3(7) . . . . ?
Ru1 P2 C11 C10 -165.8(6) . . . . ?
C10 C11 C12 O1 178.2(6) . . . . ?
P2 C11 C12 O1 -7.5(9) . . . . ?
C10 C11 C12 C7 0.4(11) . . . . ?
P2 C11 C12 C7 174.7(6) . . . . ?
C13 O1 C12 C11 146.5(6) . . . . ?
Ru1 O1 C12 C11 -11.7(8) . . . . ?
C13 O1 C12 C7 -35.6(9) . . . . ?
Ru1 O1 C12 C7 166.2(5) . . . . ?
C8 C7 C12 C11 0.7(12) . . . . ?
C6 C7 C12 C11 -179.4(8) . . . . ?
C8 C7 C12 O1 -177.0(7) . . . . ?
C6 C7 C12 O1 2.9(12) . . . . ?
C2 C1 C13 C5 1.4(12) . . . . ?
P1 C1 C13 C5 174.7(6) . . . . ?
C2 C1 C13 O1 -177.9(6) . . . . ?
P1 C1 C13 O1 -4.6(9) . . . . ?
C4 C5 C13 C1 0.7(12) . . . . ?
C6 C5 C13 C1 -175.3(8) . . . . ?
C4 C5 C13 O1 179.9(7) . . . . ?
C6 C5 C13 O1 4.0(11) . . . . ?
C12 O1 C13 C1 -148.5(6) . . . . ?
Ru1 O1 C13 C1 9.5(8) . . . . ?
C12 O1 C13 C5 32.2(9) . . . . ?
Ru1 O1 C13 C5 -169.8(5) . . . . ?
C22A P1 C16 C17 -7.1(11) . . . . ?
C1 P1 C16 C17 -117.2(10) . . . . ?
C16A P1 C16 C17 -173(5) . . . . ?
C22 P1 C16 C17 -9.6(12) . . . . ?
Ru1 P1 C16 C17 126.4(9) . . . . ?
C22A P1 C16 C21 170.9(8) . . . . ?
C1 P1 C16 C21 60.8(9) . . . . ?
C16A P1 C16 C21 5(4) . . . . ?
C22 P1 C16 C21 168.4(8) . . . . ?
Ru1 P1 C16 C21 -55.6(9) . . . . ?
C21 C16 C17 C18 0.0 . . . . ?
P1 C16 C17 C18 177.9(14) . . . . ?
C16 C17 C18 C19 0.0 . . . . ?
C17 C18 C19 C20 0.0 . . . . ?
C18 C19 C20 C21 0.0 . . . . ?
C19 C20 C21 C16 0.0 . . . . ?
C17 C16 C21 C20 0.0 . . . . ?
P1 C16 C21 C20 -178.1(12) . . . . ?
C22A P1 C22 C23 54(4) . . . . ?
C16 P1 C22 C23 70.8(7) . . . . ?
C1 P1 C22 C23 179.8(4) . . . . ?
C16A P1 C22 C23 75.4(6) . . . . ?
Ru1 P1 C22 C23 -68.9(6) . . . . ?
C22A P1 C22 C27 -131(4) . . . . ?
C16 P1 C22 C27 -114.3(6) . . . . ?
C1 P1 C22 C27 -5.4(4) . . . . ?
C16A P1 C22 C27 -109.8(5) . . . . ?
Ru1 P1 C22 C27 106.0(4) . . . . ?
C27 C22 C23 C24 0.0 . . . . ?
P1 C22 C23 C24 174.9(2) . . . . ?
C22 C23 C24 C25 0.0 . . . . ?
C23 C24 C25 C26 0.0 . . . . ?
C24 C25 C26 C27 0.0 . . . . ?
C25 C26 C27 C22 0.0 . . . . ?
C23 C22 C27 C26 0.0 . . . . ?
P1 C22 C27 C26 -174.8(2) . . . . ?
C11 P2 C28 C33 150.4(5) . . . . ?
C34 P2 C28 C33 42.2(6) . . . . ?
Ru1 P2 C28 C33 -99.3(5) . . . . ?
C11 P2 C28 C29 -33.5(4) . . . . ?
C34 P2 C28 C29 -141.7(3) . . . . ?
Ru1 P2 C28 C29 76.8(3) . . . . ?
C33 C28 C29 C30 -0.3(7) . . . . ?
P2 C28 C29 C30 -176.5(6) . . . . ?
C28 C29 C30 C31 -1.5(9) . . . . ?
C29 C30 C31 C32 3.1(12) . . . . ?
C30 C31 C32 C33 -3.1(12) . . . . ?
C31 C32 C33 C28 1.4(12) . . . . ?
C29 C28 C33 C32 0.3(9) . . . . ?
P2 C28 C33 C32 176.5(6) . . . . ?
C28 P2 C34 C39 -152.4(5) . . . . ?
C11 P2 C34 C39 99.4(6) . . . . ?
Ru1 P2 C34 C39 -13.8(7) . . . . ?
C28 P2 C34 C35 32.7(6) . . . . ?
C11 P2 C34 C35 -75.5(6) . . . . ?
Ru1 P2 C34 C35 171.3(5) . . . . ?
C39 C34 C35 C36 1.3(10) . . . . ?
P2 C34 C35 C36 176.3(5) . . . . ?
C34 C35 C36 C37 -0.3(11) . . . . ?
C35 C36 C37 C38 -0.9(12) . . . . ?
C36 C37 C38 C39 1.0(12) . . . . ?
C37 C38 C39 C34 0.1(11) . . . . ?
C35 C34 C39 C38 -1.2(10) . . . . ?
P2 C34 C39 C38 -176.2(5) . . . . ?
C52 P3 C40 C41 89.5(6) . . . . ?
C46 P3 C40 C41 -16.2(7) . . . . ?
Ru1 P3 C40 C41 -142.6(5) . . . . ?
C52 P3 C40 C45 -85.5(7) . . . . ?
C46 P3 C40 C45 168.8(6) . . . . ?
Ru1 P3 C40 C45 42.4(7) . . . . ?
C45 C40 C41 C42 1.9(11) . . . . ?
P3 C40 C41 C42 -173.2(6) . . . . ?
C40 C41 C42 C43 0.3(13) . . . . ?
C41 C42 C43 C44 -0.5(14) . . . . ?
C42 C43 C44 C45 -1.6(15) . . . . ?
C43 C44 C45 C40 3.9(14) . . . . ?
C41 C40 C45 C44 -3.9(12) . . . . ?
P3 C40 C45 C44 171.3(7) . . . . ?
C52 P3 C46 C51 -13.3(8) . . . . ?
C40 P3 C46 C51 92.1(7) . . . . ?
Ru1 P3 C46 C51 -140.0(6) . . . . ?
C52 P3 C46 C47 175.1(6) . . . . ?
C40 P3 C46 C47 -79.5(7) . . . . ?
Ru1 P3 C46 C47 48.4(7) . . . . ?
C51 C46 C47 C48 3.6(12) . . . . ?
P3 C46 C47 C48 175.7(6) . . . . ?
C46 C47 C48 C49 0.9(13) . . . . ?
C47 C48 C49 C50 -5.9(14) . . . . ?
C48 C49 C50 C51 6.4(16) . . . . ?
C49 C50 C51 C46 -1.9(17) . . . . ?
C47 C46 C51 C50 -2.9(14) . . . . ?
P3 C46 C51 C50 -174.9(9) . . . . ?
C40 P3 C52 C57 0.9(7) . . . . ?
C46 P3 C52 C57 107.2(7) . . . . ?
Ru1 P3 C52 C57 -127.3(6) . . . . ?
C40 P3 C52 C53 -173.4(6) . . . . ?
C46 P3 C52 C53 -67.1(6) . . . . ?
Ru1 P3 C52 C53 58.4(6) . . . . ?
C57 C52 C53 C54 0.0(11) . . . . ?
P3 C52 C53 C54 174.7(6) . . . . ?
C52 C53 C54 C55 -0.2(13) . . . . ?
C53 C54 C55 C56 0.9(14) . . . . ?
C54 C55 C56 C57 -1.4(14) . . . . ?
C55 C56 C57 C52 1.2(14) . . . . ?
C53 C52 C57 C56 -0.5(12) . . . . ?
P3 C52 C57 C56 -174.7(7) . . . . ?
C63 C58 C59 C60 0.3(11) . . . . ?
B1 C58 C59 C60 -172.6(7) . . . . ?
C58 C59 C60 C61 -0.9(12) . . . . ?
C58 C59 C60 C64 -178.1(8) . . . . ?
C59 C60 C61 C62 0.2(12) . . . . ?
C64 C60 C61 C62 177.4(8) . . . . ?
C60 C61 C62 C63 1.0(12) . . . . ?
C60 C61 C62 C65 -176.4(9) . . . . ?
C61 C62 C63 C58 -1.6(13) . . . . ?
C65 C62 C63 C58 175.8(9) . . . . ?
C59 C58 C63 C62 0.9(11) . . . . ?
B1 C58 C63 C62 173.5(7) . . . . ?
C59 C60 C64 F2 -171.3(9) . . . . ?
C61 C60 C64 F2 11.4(14) . . . . ?
C59 C60 C64 F1 63.7(12) . . . . ?
C61 C60 C64 F1 -113.6(10) . . . . ?
C59 C60 C64 F3 -52.7(12) . . . . ?
C61 C60 C64 F3 130.1(9) . . . . ?
C63 C62 C65 F4 -97.2(14) . . . . ?
C61 C62 C65 F4 80.2(14) . . . . ?
C63 C62 C65 F5 140.7(10) . . . . ?
C61 C62 C65 F5 -41.9(16) . . . . ?
C63 C62 C65 F6 27.4(15) . . . . ?
C61 C62 C65 F6 -155.2(10) . . . . ?
C71 C66 C67 C68 2.9(11) . . . . ?
B1 C66 C67 C68 172.5(7) . . . . ?
C66 C67 C68 C69 -4.0(12) . . . . ?
C66 C67 C68 C72 179.5(8) . . . . ?
C67 C68 C69 C70 3.2(12) . . . . ?
C72 C68 C69 C70 179.5(8) . . . . ?
C68 C69 C70 C71 -1.4(12) . . . . ?
C68 C69 C70 C73 -179.0(7) . . . . ?
C67 C66 C71 C70 -1.2(11) . . . . ?
B1 C66 C71 C70 -170.8(7) . . . . ?
C69 C70 C71 C66 0.4(12) . . . . ?
C73 C70 C71 C66 178.1(7) . . . . ?
C69 C68 C72 F9 74.2(13) . . . . ?
C67 C68 C72 F9 -109.3(12) . . . . ?
C69 C68 C72 F7 -163.0(10) . . . . ?
C67 C68 C72 F7 13.4(15) . . . . ?
C69 C68 C72 F8 -40.9(14) . . . . ?
C67 C68 C72 F8 135.6(10) . . . . ?
C69 C70 C73 F10 128.6(8) . . . . ?
C71 C70 C73 F10 -49.0(10) . . . . ?
C69 C70 C73 F12 8.3(12) . . . . ?
C71 C70 C73 F12 -169.4(7) . . . . ?
C69 C70 C73 F11 -112.4(9) . . . . ?
C71 C70 C73 F11 69.9(10) . . . . ?
C79 C74 C75 C76 1.5(10) . . . . ?
B1 C74 C75 C76 172.9(7) . . . . ?
C74 C75 C76 C77 -0.8(12) . . . . ?
C74 C75 C76 C80 -177.8(7) . . . . ?
C75 C76 C77 C78 -1.0(12) . . . . ?
C80 C76 C77 C78 176.1(8) . . . . ?
C76 C77 C78 C79 2.0(13) . . . . ?
C76 C77 C78 C81 -175.4(7) . . . . ?
C75 C74 C79 C78 -0.5(11) . . . . ?
B1 C74 C79 C78 -171.5(7) . . . . ?
C77 C78 C79 C74 -1.3(14) . . . . ?
C81 C78 C79 C74 176.0(7) . . . . ?
C77 C76 C80 F14 172.4(10) . . . . ?
C75 C76 C80 F14 -10.5(14) . . . . ?
C77 C76 C80 F13 -64.2(12) . . . . ?
C75 C76 C80 F13 112.9(9) . . . . ?
C77 C76 C80 F15 49.6(11) . . . . ?
C75 C76 C80 F15 -133.2(8) . . . . ?
C77 C78 C81 F18 -173.0(8) . . . . ?
C79 C78 C81 F18 9.7(12) . . . . ?
C77 C78 C81 F16A -0.2(12) . . . . ?
C79 C78 C81 F16A -177.5(9) . . . . ?
C77 C78 C81 F17A 131.4(9) . . . . ?
C79 C78 C81 F17A -46.0(12) . . . . ?
C77 C78 C81 F16 -45.9(11) . . . . ?
C79 C78 C81 F16 136.7(9) . . . . ?
C77 C78 C81 F18A -116.2(9) . . . . ?
C79 C78 C81 F18A 66.4(10) . . . . ?
C77 C78 C81 F17 69.1(10) . . . . ?
C79 C78 C81 F17 -108.2(9) . . . . ?
C87 C82 C83 C84 2.7(10) . . . . ?
B1 C82 C83 C84 -171.8(6) . . . . ?
C82 C83 C84 C85 -3.6(11) . . . . ?
C82 C83 C84 C88 178.7(6) . . . . ?
C83 C84 C85 C86 1.9(11) . . . . ?
C88 C84 C85 C86 179.7(6) . . . . ?
C84 C85 C86 C87 0.4(11) . . . . ?
C84 C85 C86 C89 179.0(7) . . . . ?
C85 C86 C87 C82 -1.1(11) . . . . ?
C89 C86 C87 C82 -179.8(7) . . . . ?
C83 C82 C87 C86 -0.4(9) . . . . ?
B1 C82 C87 C86 174.0(6) . . . . ?
C83 C84 C88 F19 170.1(9) . . . . ?
C85 C84 C88 F19 -7.6(11) . . . . ?
C83 C84 C88 F21A -13.5(10) . . . . ?
C85 C84 C88 F21A 168.7(8) . . . . ?
C83 C84 C88 F20A 114.4(9) . . . . ?
C85 C84 C88 F20A -63.3(9) . . . . ?
C83 C84 C88 F21 -58.9(9) . . . . ?
C85 C84 C88 F21 123.4(8) . . . . ?
C83 C84 C88 F20 50.8(9) . . . . ?
C85 C84 C88 F20 -127.0(8) . . . . ?
C83 C84 C88 F19A -131.5(8) . . . . ?
C85 C84 C88 F19A 50.8(8) . . . . ?
C85 C86 C89 F23 -93.7(10) . . . . ?
C87 C86 C89 F23 84.9(9) . . . . ?
C85 C86 C89 F24 146.4(8) . . . . ?
C87 C86 C89 F24 -34.9(12) . . . . ?
C85 C86 C89 F22 26.3(11) . . . . ?
C87 C86 C89 F22 -155.1(7) . . . . ?
C22A P1 C16A C17A -0.5(9) . . . . ?
C16 P1 C16A C17A 14(3) . . . . ?
C1 P1 C16A C17A -112.2(8) . . . . ?
C22 P1 C16A C17A -3.9(10) . . . . ?
Ru1 P1 C16A C17A 140.7(6) . . . . ?
C22A P1 C16A C21A 178.1(7) . . . . ?
C16 P1 C16A C21A -167(4) . . . . ?
C1 P1 C16A C21A 66.5(8) . . . . ?
C22 P1 C16A C21A 174.8(7) . . . . ?
Ru1 P1 C16A C21A -40.6(9) . . . . ?
C21A C16A C17A C18A 0.0 . . . . ?
P1 C16A C17A C18A 178.6(11) . . . . ?
C16A C17A C18A C19A 0.0 . . . . ?
C17A C18A C19A C20A 0.0 . . . . ?
C18A C19A C20A C21A 0.0 . . . . ?
C19A C20A C21A C16A 0.0 . . . . ?
C17A C16A C21A C20A 0.0 . . . . ?
P1 C16A C21A C20A -178.6(11) . . . . ?
C16 P1 C22A C23A 58.9(7) . . . . ?
C1 P1 C22A C23A 166.2(4) . . . . ?
C16A P1 C22A C23A 62.6(7) . . . . ?
C22 P1 C22A C23A -137(3) . . . . ?
Ru1 P1 C22A C23A -76.0(6) . . . . ?
C16 P1 C22A C27A -129.8(8) . . . . ?
C1 P1 C22A C27A -22.6(6) . . . . ?
C16A P1 C22A C27A -126.2(7) . . . . ?
C22 P1 C22A C27A 34(3) . . . . ?
Ru1 P1 C22A C27A 95.2(6) . . . . ?
C27A C22A C23A C24A 0.0 . . . . ?
P1 C22A C23A C24A 171.3(5) . . . . ?
C22A C23A C24A C25A 0.0 . . . . ?
C23A C24A C25A C26A 0.0 . . . . ?
C24A C25A C26A C27A 0.0 . . . . ?
C25A C26A C27A C22A 0.0 . . . . ?
C23A C22A C27A C26A 0.0 . . . . ?
P1 C22A C27A C26A -171.1(5) . . . . ?
C83 C82 B1 C58 -42.7(8) . . . . ?
C87 C82 B1 C58 143.3(6) . . . . ?
C83 C82 B1 C74 -158.9(6) . . . . ?
C87 C82 B1 C74 27.2(9) . . . . ?
C83 C82 B1 C66 79.8(7) . . . . ?
C87 C82 B1 C66 -94.1(7) . . . . ?
C63 C58 B1 C82 146.5(7) . . . . ?
C59 C58 B1 C82 -41.2(9) . . . . ?
C63 C58 B1 C74 -91.2(8) . . . . ?
C59 C58 B1 C74 81.1(8) . . . . ?
C63 C58 B1 C66 30.7(10) . . . . ?
C59 C58 B1 C66 -157.0(7) . . . . ?
C79 C74 B1 C82 -151.7(7) . . . . ?
C75 C74 B1 C82 37.7(8) . . . . ?
C79 C74 B1 C58 86.8(8) . . . . ?
C75 C74 B1 C58 -83.8(8) . . . . ?
C79 C74 B1 C66 -36.2(9) . . . . ?
C75 C74 B1 C66 153.2(6) . . . . ?
C71 C66 B1 C82 82.3(7) . . . . ?
C67 C66 B1 C82 -86.8(7) . . . . ?
C71 C66 B1 C58 -156.3(7) . . . . ?
C67 C66 B1 C58 34.5(10) . . . . ?
C71 C66 B1 C74 -39.7(9) . . . . ?
C67 C66 B1 C74 151.1(7) . . . . ?
